data_1562296
loop_
_publ_author_name
'M\;aczka, Miros\/law'
'Sobczak, Szymon'
'Kry\'s, Miko\/laj'
'Leite, Fabio Furtado'
'Paraguassu, Waldeci'
'Katrusiak, Andrzej'

_publ_section_title
;
 Mechanism of Pressure-Induced Phase Transitions and Structure--Property
 Relations in Methylhydrazinium Manganese Hypophosphite Perovskites
;
_journal_name_full 'The Journal of Physical Chemistry C'
_journal_paper_doi 10.1021/acs.jpcc.1c01998
_journal_year 2021
_chemical_formula_moiety 'H6 Mn O6 P3, C H7 N2'
_chemical_formula_sum 'C H13 Mn N2 O6 P3'
_chemical_formula_weight 296.98
_chemical_name_common MHyMnPO2
_space_group_crystal_system monoclinic
_space_group_IT_number 14
_space_group_name_Hall '-P 2yn'
_space_group_name_H-M_alt 'P 1 21/n 1'
_atom_sites_solution_hydrogens mixed
_audit_creation_date 2021-02-14
_audit_creation_method
;
Olex2 1.3
(compiled 2020.11.12 svn.r5f609507 for OlexSys, GUI svn.r6257)
;
_audit_update_record
;
2021-02-25 deposited with the CCDC.	2021-02-26 downloaded from the CCDC.
;
_cell_angle_alpha 90
_cell_angle_beta 92.749(4)
_cell_angle_gamma 90
_cell_formula_units_Z 4
_cell_length_a 10.1672(9)
_cell_length_b 7.1630(16)
_cell_length_c 12.6123(7)
_cell_measurement_reflns_used 700
_cell_measurement_temperature 293(2)
_cell_measurement_theta_max 26.6120
_cell_measurement_theta_min 4.6190
_cell_volume 917.5(2)
_computing_molecular_graphics 'Olex2 1.3 (Dolomanov et al., 2009)'
_computing_publication_material 'Olex2 1.3 (Dolomanov et al., 2009)'
_computing_structure_refinement 'SHELXL 2018/3 (Sheldrick, 2015)'
_diffrn_ambient_environment 'diamond-anvil cell'
_diffrn_ambient_pressure 2260000
_diffrn_ambient_temperature 293(2)
_diffrn_measured_fraction_theta_full 0.277
_diffrn_measured_fraction_theta_max 0.177
_diffrn_measurement_device 'four-circle diffractometer'
_diffrn_measurement_device_type 'Xcalibur, Eos'
_diffrn_measurement_method '\w and \f scans'
_diffrn_radiation_type MoK\a
_diffrn_radiation_wavelength 0.71073
_diffrn_reflns_av_R_equivalents 0.0415
_diffrn_reflns_av_unetI/netI 0.0393
_diffrn_reflns_Laue_measured_fraction_full 0.277
_diffrn_reflns_Laue_measured_fraction_max 0.177
_diffrn_reflns_limit_h_max 11
_diffrn_reflns_limit_h_min -11
_diffrn_reflns_limit_k_max 5
_diffrn_reflns_limit_k_min -5
_diffrn_reflns_limit_l_max 15
_diffrn_reflns_limit_l_min -15
_diffrn_reflns_number 652
_diffrn_reflns_point_group_measured_fraction_full 0.277
_diffrn_reflns_point_group_measured_fraction_max 0.177
_diffrn_reflns_theta_full 25.242
_diffrn_reflns_theta_max 26.230
_diffrn_reflns_theta_min 4.688
_exptl_absorpt_coefficient_mu 1.964
_exptl_absorpt_correction_T_max 0.985
_exptl_absorpt_correction_T_min 0.960
_exptl_absorpt_correction_type analytical
_exptl_crystal_colour colourless
_exptl_crystal_colour_primary colourless
_exptl_crystal_density_diffrn 2.150
_exptl_crystal_density_method 'not measured'
_exptl_crystal_description block
_exptl_crystal_F_000 604
_exptl_crystal_size_max 0.322
_exptl_crystal_size_mid 0.255
_exptl_crystal_size_min 0.132
_refine_diff_density_max 0.155
_refine_diff_density_min -0.217
_refine_diff_density_rms 0.052
_refine_ls_extinction_method none
_refine_ls_goodness_of_fit_ref 1.124
_refine_ls_hydrogen_treatment constr
_refine_ls_matrix_type full
_refine_ls_number_parameters 124
_refine_ls_number_reflns 327
_refine_ls_number_restraints 45
_refine_ls_restrained_S_all 1.055
_refine_ls_R_factor_all 0.0486
_refine_ls_R_factor_gt 0.0382
_refine_ls_shift/su_max 0.000
_refine_ls_shift/su_mean 0.000
_refine_ls_structure_factor_coef Fsqd
_refine_ls_weighting_details 'w=1/[\s^2^(Fo^2^)+(0.0808P)^2^] where P=(Fo^2^+2Fc^2^)/3'
_refine_ls_weighting_scheme calc
_refine_ls_wR_factor_gt 0.0988
_refine_ls_wR_factor_ref 0.1040
_reflns_Friedel_coverage 0.000
_reflns_number_gt 262
_reflns_number_total 327
_reflns_threshold_expression 'I > 2\s(I)'
_cod_data_source_file jp1c01998_si_002.cif
_cod_data_source_block mhymnpo2_2_26
_cod_database_code 1562296
_shelx_shelxl_version_number 2018/3
_shelx_space_group_comment
;
The symmetry employed for this shelxl refinement is uniquely defined
by the following loop, which should always be used as a source of
symmetry information in preference to the above space-group names.
They are only intended as comments.
;
_olex2_refinement_description
;
1. Others
 Fixed Sof: Mn2(0.5) Mn1(0.5)
 Fixed Uiso: H2(0.026) H1(0.026) H3(0.029) H4(0.029) H5(0.035) H6(0.035)
 H13(0.048) H14(0.048) H15(0.048) H12(0.055) H11(0.055) H16(0.027) H10(0.027)
 Fixed X: Mn2(0.5) Mn1(0) H2(0.181056) H1(0.13171) H3(0.195944) H4(0.164799)
 H5(0.683121) H6(0.609431) H13(0.459304) H14(0.460376) H15(0.549783)
 H12(0.366497) H11(0.36521) H16(0.240885) H10(0.209462)
 Fixed Y: Mn2(1) Mn1(0.5) H2(0.476724) H1(0.295253) H3(0.837244) H4(1.008452)
 H5(0.507385) H6(0.560218) H13(0.474414) H14(0.516196) H15(0.632778)
 H12(0.797414) H11(0.75856) H16(0.511405) H10(0.606128)
 Fixed Z: Mn2(0.5) Mn1(0.5) H2(0.232425) H1(0.286071) H3(0.422363)
 H4(0.493748) H5(0.566318) H6(0.458994) H13(0.71107) H14(0.833119)
 H15(0.759875) H12(0.793714) H11(0.681608) H16(0.723122) H10(0.815428)
;
_olex2_submission_special_instructions 'No special instructions were received'

loop_
_space_group_symop_operation_xyz
'x, y, z'
'-x+1/2, y+1/2, -z+1/2'
'-x, -y, -z'
'x-1/2, -y-1/2, z-1/2'

loop_
_atom_site_label
_atom_site_type_symbol
_atom_site_fract_x
_atom_site_fract_y
_atom_site_fract_z
_atom_site_U_iso_or_equiv
_atom_site_adp_type
_atom_site_occupancy
_atom_site_site_symmetry_order
_atom_site_calc_flag
_atom_site_refinement_flags_posn
_atom_site_refinement_flags_adp
_atom_site_refinement_flags_occupancy
_atom_site_disorder_assembly
_atom_site_disorder_group
Mn2 Mn 0.500000 1.000000 0.500000 0.016(2) Uani 1 2 d S . P . .
Mn1 Mn 0.000000 0.500000 0.500000 0.0151(19) Uani 1 2 d S . P . .
P1 P 0.1027(5) 0.4113(7) 0.2529(3) 0.022(2) Uani 1 1 d . . . . .
H2 H 0.181056 0.476724 0.232425 0.026 Uiso 1 1 calc R U . . .
H1 H 0.131710 0.295253 0.286071 0.026 Uiso 1 1 calc R U . . .
P2 P 0.1901(5) 0.8779(8) 0.4954(4) 0.024(3) Uani 1 1 d . . . . .
H3 H 0.195944 0.837244 0.422363 0.029 Uiso 1 1 calc R U . . .
H4 H 0.164799 1.008452 0.493748 0.029 Uiso 1 1 calc R U . . .
P3 P 0.6737(5) 0.6041(8) 0.5126(3) 0.029(3) Uani 1 1 d . . . . .
H5 H 0.683121 0.507385 0.566318 0.035 Uiso 1 1 calc R U . . .
H6 H 0.609431 0.560218 0.458994 0.035 Uiso 1 1 calc R U . . .
O3 O 0.3223(10) 0.8636(17) 0.5481(7) 0.028(5) Uani 1 1 d . U . . .
O2 O 0.0829(10) 0.7696(19) 0.5437(7) 0.032(5) Uani 1 1 d . . . . .
O5 O 0.0250(10) 0.3631(17) 0.1544(8) 0.022(4) Uani 1 1 d . U . . .
O6 O 0.8022(9) 0.6242(17) 0.4621(7) 0.021(6) Uani 1 1 d . . . . .
O4 O 0.6180(9) 0.776(2) 0.5640(7) 0.024(5) Uani 1 1 d . . . . .
C1 C 0.467(2) 0.571(3) 0.7640(16) 0.032(10) Uani 1 1 d . . . . .
H13 H 0.459304 0.474414 0.711070 0.048 Uiso 1 1 calc R U . . .
H14 H 0.460376 0.516196 0.833119 0.048 Uiso 1 1 calc R U . . .
H15 H 0.549783 0.632778 0.759875 0.048 Uiso 1 1 calc R U . . .
N1 N 0.3589(16) 0.707(3) 0.7454(14) 0.045(12) Uani 1 1 d . . . . .
H12 H 0.366497 0.797414 0.793714 0.055 Uiso 1 1 calc R U . . .
H11 H 0.365210 0.758560 0.681608 0.055 Uiso 1 1 calc R U . . .
N2 N 0.2351(13) 0.620(2) 0.7512(10) 0.023(7) Uani 1 1 d . . . . .
H16 H 0.240885 0.511405 0.723122 0.027 Uiso 1 1 d R U . . .
H10 H 0.209462 0.606128 0.815428 0.027 Uiso 1 1 d R U . . .
O1 O 0.0410(10) 0.5254(16) 0.3352(7) 0.018(4) Uani 1 1 d . U . . .

loop_
_atom_site_aniso_label
_atom_site_aniso_U_11
_atom_site_aniso_U_22
_atom_site_aniso_U_33
_atom_site_aniso_U_23
_atom_site_aniso_U_13
_atom_site_aniso_U_12
Mn2 0.012(3) 0.020(6) 0.017(2) 0.002(2) -0.003(2) 0.0026(19)
Mn1 0.018(3) 0.013(5) 0.014(2) -0.006(2) 0.000(2) -0.0056(19)
P1 0.026(4) 0.018(6) 0.023(3) 0.007(3) 0.001(3) 0.009(3)
P2 0.026(4) 0.009(7) 0.038(4) 0.007(3) 0.003(4) -0.002(2)
P3 0.025(4) 0.033(7) 0.030(3) -0.003(3) 0.004(3) 0.000(3)
O3 0.020(5) 0.034(11) 0.029(6) -0.007(6) 0.001(6) -0.013(5)
O2 0.020(7) 0.036(14) 0.040(7) -0.024(8) 0.009(7) -0.018(6)
O5 0.032(7) 0.012(11) 0.022(4) 0.004(6) -0.001(5) 0.000(5)
O6 0.019(8) 0.019(16) 0.026(6) 0.002(7) -0.004(7) 0.004(6)
O4 0.015(7) 0.040(12) 0.016(6) 0.002(7) -0.009(7) 0.006(6)
C1 0.021(14) 0.05(3) 0.028(12) -0.001(13) -0.008(12) -0.011(11)
N1 0.050(13) 0.04(3) 0.053(11) -0.003(11) 0.022(11) -0.003(9)
N2 0.012(11) 0.03(2) 0.020(8) -0.008(9) -0.007(9) -0.005(7)
O1 0.029(5) 0.016(7) 0.009(4) 0.004(4) -0.005(5) 0.002(4)

loop_
_atom_type_symbol
_atom_type_description
_atom_type_scat_dispersion_real
_atom_type_scat_dispersion_imag
_atom_type_scat_source
C C 0.0033 0.0016 'International Tables Vol C Tables 4.2.6.8 and 6.1.1.4'
H H 0.0000 0.0000 'International Tables Vol C Tables 4.2.6.8 and 6.1.1.4'
Mn Mn 0.3368 0.7283 'International Tables Vol C Tables 4.2.6.8 and 6.1.1.4'
N N 0.0061 0.0033 'International Tables Vol C Tables 4.2.6.8 and 6.1.1.4'
O O 0.0106 0.0060 'International Tables Vol C Tables 4.2.6.8 and 6.1.1.4'
P P 0.1023 0.0942 'International Tables Vol C Tables 4.2.6.8 and 6.1.1.4'

loop_
_geom_angle_atom_site_label_1
_geom_angle_atom_site_label_2
_geom_angle_atom_site_label_3
_geom_angle
_geom_angle_site_symmetry_1
_geom_angle_site_symmetry_3
_geom_angle_publ_flag
O3 Mn2 O3 180.0 3_676 . ?
O3 Mn2 O5 89.1(3) 3_676 4_676 ?
O3 Mn2 O5 90.9(3) . 4_676 ?
O3 Mn2 O5 89.1(3) . 2 ?
O3 Mn2 O5 90.9(3) 3_676 2 ?
O5 Mn2 O5 180.0 2 4_676 ?
O4 Mn2 O3 90.9(4) . . ?
O4 Mn2 O3 89.1(4) . 3_676 ?
O4 Mn2 O3 90.9(4) 3_676 3_676 ?
O4 Mn2 O3 89.1(4) 3_676 . ?
O4 Mn2 O5 87.7(4) 3_676 2 ?
O4 Mn2 O5 92.3(4) . 2 ?
O4 Mn2 O5 87.7(4) . 4_676 ?
O4 Mn2 O5 92.3(4) 3_676 4_676 ?
O4 Mn2 O4 180.0 3_676 . ?
O2 Mn1 O2 180.0 3_566 . ?
O2 Mn1 O6 88.0(4) 3_566 1_455 ?
O2 Mn1 O6 92.0(4) 3_566 3_666 ?
O2 Mn1 O6 92.0(4) . 1_455 ?
O2 Mn1 O6 88.0(4) . 3_666 ?
O6 Mn1 O6 180.0 1_455 3_666 ?
O1 Mn1 O2 85.4(4) 3_566 . ?
O1 Mn1 O2 94.6(4) . . ?
O1 Mn1 O2 94.6(4) 3_566 3_566 ?
O1 Mn1 O2 85.4(4) . 3_566 ?
O1 Mn1 O6 91.5(3) . 3_666 ?
O1 Mn1 O6 88.5(3) . 1_455 ?
O1 Mn1 O6 88.5(3) 3_566 3_666 ?
O1 Mn1 O6 91.5(3) 3_566 1_455 ?
O1 Mn1 O1 180.0(6) . 3_566 ?
H2 P1 H1 107.0 . . ?
O5 P1 H2 107.5 . . ?
O5 P1 H1 107.5 . . ?
O5 P1 O1 119.3(6) . . ?
O1 P1 H2 107.5 . . ?
O1 P1 H1 107.5 . . ?
H3 P2 H4 107.3 . . ?
O3 P2 H3 108.2 . . ?
O3 P2 H4 108.2 . . ?
O3 P2 O2 116.6(6) . . ?
O2 P2 H3 108.2 . . ?
O2 P2 H4 108.2 . . ?
H5 P3 H6 107.2 . . ?
O6 P3 H5 108.0 . . ?
O6 P3 H6 108.0 . . ?
O6 P3 O4 117.2(8) . . ?
O4 P3 H5 108.0 . . ?
O4 P3 H6 108.0 . . ?
P2 O3 Mn2 126.6(6) . . ?
P2 O2 Mn1 129.9(5) . . ?
P1 O5 Mn2 132.7(7) . 2_545 ?
P3 O6 Mn1 132.1(7) . 1_655 ?
P3 O4 Mn2 131.5(6) . . ?
H13 C1 H14 109.5 . . ?
H13 C1 H15 109.5 . . ?
H14 C1 H15 109.5 . . ?
N1 C1 H13 109.5 . . ?
N1 C1 H14 109.5 . . ?
N1 C1 H15 109.5 . . ?
C1 N1 H12 109.5 . . ?
C1 N1 H11 109.5 . . ?
H12 N1 H11 108.0 . . ?
N2 N1 C1 110.9(16) . . ?
N2 N1 H12 109.5 . . ?
N2 N1 H11 109.5 . . ?
N1 N2 H16 107.4 . . ?
N1 N2 H10 114.1 . . ?
H16 N2 H10 108.0 . . ?
P1 O1 Mn1 137.6(7) . . ?

loop_
_geom_bond_atom_site_label_1
_geom_bond_atom_site_label_2
_geom_bond_distance
_geom_bond_site_symmetry_2
_geom_bond_publ_flag
Mn2 O3 2.166(9) 3_676 ?
Mn2 O3 2.166(9) . ?
Mn2 O5 2.184(10) 4_676 ?
Mn2 O5 2.184(10) 2 ?
Mn2 O4 2.137(13) . ?
Mn2 O4 2.137(13) 3_676 ?
Mn1 O2 2.168(12) . ?
Mn1 O2 2.168(12) 3_566 ?
Mn1 O6 2.230(11) 1_455 ?
Mn1 O6 2.230(11) 3_666 ?
Mn1 O1 2.147(7) . ?
Mn1 O1 2.147(7) 3_566 ?
P1 H2 0.9700 . ?
P1 H1 0.9700 . ?
P1 O5 1.481(13) . ?
P1 O1 1.484(8) . ?
P2 H3 0.9700 . ?
P2 H4 0.9700 . ?
P2 O3 1.474(13) . ?
P2 O2 1.492(8) . ?
P3 H5 0.9700 . ?
P3 H6 0.9700 . ?
P3 O6 1.488(7) . ?
P3 O4 1.516(13) . ?
C1 H13 0.9600 . ?
C1 H14 0.9600 . ?
C1 H15 0.9600 . ?
C1 N1 1.48(4) . ?
N1 H12 0.8900 . ?
N1 H11 0.8900 . ?
N1 N2 1.41(2) . ?
N2 H16 0.8595 . ?
N2 H10 0.8683 . ?

loop_
_geom_torsion_atom_site_label_1
_geom_torsion_atom_site_label_2
_geom_torsion_atom_site_label_3
_geom_torsion_atom_site_label_4
_geom_torsion
_geom_torsion_site_symmetry_1
_geom_torsion_site_symmetry_2
_geom_torsion_site_symmetry_3
_geom_torsion_site_symmetry_4
_geom_torsion_publ_flag
O3 P2 O2 Mn1 -98.5(10) . . . . ?
O2 P2 O3 Mn2 179.8(6) . . . . ?
O5 P1 O1 Mn1 121.9(10) . . . . ?
O6 P3 O4 Mn2 85.7(11) . . . . ?
O4 P3 O6 Mn1 114.9(9) . . . 1_655 ?
O1 P1 O5 Mn2 90.9(7) . . . 2_545 ?
